data_7130472
loop_
_publ_author_name
'Prat, Jacob R.'
'Cammarota, Ryan C.'
'Graziano, Brendan J.'
'Moore, James T.'
'Lu, Connie C.'

_publ_section_title
;
 Toggling the Z-type interaction off-on in nickel-boron dihydrogen and
 anionic hydride complexes.
;
_journal_issue 63
_journal_name_full 'Chemical communications (Cambridge, England)'
_journal_page_first 8798
_journal_page_last 8801
_journal_paper_doi 10.1039/d2cc03219h
_journal_volume 58
_journal_year 2022
_chemical_formula_sum 'C39 H60 B N6 Ni P3'
_chemical_formula_weight 775.36
_space_group_crystal_system monoclinic
_space_group_IT_number 14
_space_group_name_Hall '-P 2yn'
_space_group_name_H-M_alt 'P 1 21/n 1'
_atom_sites_solution_hydrogens geom
_audit_creation_method SHELXL-2016/6
_audit_update_record
;
2022-01-06 deposited with the CCDC.	2022-07-07 downloaded from the CCDC.
;
_cell_angle_alpha 90
_cell_angle_beta 93.0200(10)
_cell_angle_gamma 90
_cell_formula_units_Z 4
_cell_length_a 16.6281(5)
_cell_length_b 13.0544(5)
_cell_length_c 18.4221(7)
_cell_measurement_reflns_used 36260
_cell_measurement_temperature 100(2)
_cell_measurement_theta_max 54.97
_cell_measurement_theta_min 2.24
_cell_volume 3993.3(2)
_computing_cell_refinement 'Bruker SAINT'
_computing_data_collection 'Bruker APEX3'
_computing_data_reduction 'Bruker SAINT'
_computing_molecular_graphics 'Bruker SHELXTL'
_computing_publication_material 'Bruker SHELXTL'
_computing_structure_refinement 'SHELXL-2016/6 (Sheldrick, 2016)'
_computing_structure_solution 'SHELXT 2014/5 (Sheldrick, 2014)'
_diffrn_ambient_temperature 100(2)
_diffrn_measured_fraction_theta_full 0.999
_diffrn_measured_fraction_theta_max 0.994
_diffrn_measurement_device_type 'Bruker Photon-II CMOS'
_diffrn_measurement_method '\f and \w scans'
_diffrn_radiation_type MoK\a
_diffrn_radiation_wavelength 0.71073
_diffrn_reflns_av_R_equivalents 0.0626
_diffrn_reflns_av_unetI/netI 0.0715
_diffrn_reflns_Laue_measured_fraction_full 0.999
_diffrn_reflns_Laue_measured_fraction_max 0.994
_diffrn_reflns_limit_h_max 20
_diffrn_reflns_limit_h_min -22
_diffrn_reflns_limit_k_max 17
_diffrn_reflns_limit_k_min -17
_diffrn_reflns_limit_l_max 24
_diffrn_reflns_limit_l_min -24
_diffrn_reflns_number 35413
_diffrn_reflns_point_group_measured_fraction_full 0.999
_diffrn_reflns_point_group_measured_fraction_max 0.994
_diffrn_reflns_theta_full 25.242
_diffrn_reflns_theta_max 28.332
_diffrn_reflns_theta_min 2.214
_exptl_absorpt_coefficient_mu 0.642
_exptl_absorpt_correction_T_max 0.7457
_exptl_absorpt_correction_T_min 0.6620
_exptl_absorpt_correction_type multi-scan
_exptl_absorpt_process_details 'SADABS, R. Blessing, 1995'
_exptl_crystal_colour Yellow
_exptl_crystal_density_diffrn 1.290
_exptl_crystal_description Plate
_exptl_crystal_F_000 1656
_exptl_crystal_size_max 0.15
_exptl_crystal_size_mid 0.15
_exptl_crystal_size_min 0.11
_exptl_transmission_factor_max 0.7457
_exptl_transmission_factor_min 0.6620
_refine_diff_density_max 0.678
_refine_diff_density_min -0.494
_refine_diff_density_rms 0.075
_refine_ls_extinction_method none
_refine_ls_goodness_of_fit_ref 1.012
_refine_ls_hydrogen_treatment constr
_refine_ls_matrix_type full
_refine_ls_number_parameters 463
_refine_ls_number_reflns 9903
_refine_ls_number_restraints 0
_refine_ls_restrained_S_all 1.012
_refine_ls_R_factor_all 0.0885
_refine_ls_R_factor_gt 0.0455
_refine_ls_shift/su_max 0.001
_refine_ls_shift/su_mean 0.000
_refine_ls_structure_factor_coef Fsqd
_refine_ls_weighting_details 'w=1/[\s^2^(Fo^2^)+(0.0209P)^2^+3.7899P] where P=(Fo^2^+2Fc^2^)/3'
_refine_ls_weighting_scheme calc
_refine_ls_wR_factor_gt 0.0792
_refine_ls_wR_factor_ref 0.0914
_reflns_Friedel_coverage 0.000
_reflns_number_gt 6750
_reflns_number_total 9903
_reflns_threshold_expression 'I > 2\s(I)'
_cod_data_source_file d2cc03219h2.cif
_cod_data_source_block 19033_OM_a
_cod_depositor_comments
;
The following automatic conversions were performed:

data item '_exptl_absorpt_correction_type' value 'Multi-scan' was
changed to 'multi-scan' in accordance with the
/home/data/users/saulius/crontab/automatic-downloads/rss-feeds/RSC/lib/dictionaries/cif_core.dic
dictionary named 'cif_core.dic' version 2.4.2 last updated on
2011-04-26.

Automatic conversion script
Id: cif_fix_values 7556 2019-12-06 15:28:31Z antanas 
;
_cod_original_sg_symbol_H-M 'P 21/n'
_cod_database_code 7130472
_shelx_shelxl_version_number 2016/6
_shelx_space_group_comment
; 
The symmetry employed for this shelxl refinement is uniquely defined 
by the following loop, which should always be used as a source of 
symmetry information in preference to the above space-group names. 
They are only intended as comments. 
;

loop_
_space_group_symop_operation_xyz
'x, y, z'
'-x+1/2, y+1/2, -z+1/2'
'-x, -y, -z'
'x-1/2, -y-1/2, z-1/2'

loop_
_atom_site_label
_atom_site_type_symbol
_atom_site_fract_x
_atom_site_fract_y
_atom_site_fract_z
_atom_site_U_iso_or_equiv
_atom_site_adp_type
_atom_site_occupancy
_atom_site_site_symmetry_order
_atom_site_calc_flag
_atom_site_refinement_flags_posn
_atom_site_refinement_flags_adp
_atom_site_refinement_flags_occupancy
_atom_site_disorder_assembly
_atom_site_disorder_group
Ni1 Ni 0.21826(2) 0.32477(2) 0.54016(2) 0.01743(8) Uani 1 1 d . . . . .
P1 P 0.28001(4) 0.44952(5) 0.48342(3) 0.01860(14) Uani 1 1 d . . . . .
P2 P 0.31015(4) 0.23870(5) 0.60566(3) 0.01796(14) Uani 1 1 d . . . . .
P3 P 0.15405(4) 0.22572(5) 0.45980(3) 0.01821(14) Uani 1 1 d . . . . .
N1 N 0.43083(11) 0.16176(15) 0.35940(10) 0.0179(4) Uani 1 1 d . . . . .
N2 N 0.36819(11) 0.32467(15) 0.39369(10) 0.0188(4) Uani 1 1 d . . . . .
N3 N 0.40779(11) 0.18456(14) 0.48960(10) 0.0170(4) Uani 1 1 d . . . . .
N4 N 0.28996(11) 0.15335(15) 0.39165(10) 0.0176(4) Uani 1 1 d . . . . .
N5 N 0.14936(12) 0.38430(15) 0.60120(12) 0.0227(5) Uani 1 1 d . . . . .
N6 N 0.10772(14) 0.42121(18) 0.63895(13) 0.0307(5) Uani 1 1 d . . . . .
C1 C 0.43364(14) 0.23958(19) 0.30247(13) 0.0220(5) Uani 1 1 d . . . . .
C2 C 0.46428(15) 0.2260(2) 0.23537(14) 0.0283(6) Uani 1 1 d . . . . .
H2 H 0.482855 0.160813 0.220554 0.034 Uiso 1 1 calc R U . . .
C3 C 0.46722(16) 0.3101(2) 0.19007(15) 0.0361(7) Uani 1 1 d . . . . .
H3 H 0.486884 0.303327 0.142822 0.043 Uiso 1 1 calc R U . . .
C4 C 0.44137(16) 0.4042(2) 0.21400(16) 0.0351(7) Uani 1 1 d . . . . .
H4 H 0.446545 0.462332 0.183563 0.042 Uiso 1 1 calc R U . . .
C5 C 0.40800(15) 0.4168(2) 0.28111(15) 0.0287(6) Uani 1 1 d . . . . .
H5 H 0.389489 0.482141 0.295716 0.034 Uiso 1 1 calc R U . . .
C6 C 0.40219(13) 0.33218(19) 0.32653(13) 0.0206(5) Uani 1 1 d . . . . .
C7 C 0.37614(14) 0.40995(18) 0.44498(14) 0.0210(5) Uani 1 1 d . . . . .
H7A H 0.399167 0.469445 0.419995 0.025 Uiso 1 1 calc R U . . .
H7B H 0.414635 0.390244 0.485395 0.025 Uiso 1 1 calc R U . . .
C8 C 0.23160(15) 0.5178(2) 0.40348(14) 0.0261(6) Uani 1 1 d . . . . .
H8 H 0.229031 0.466279 0.363223 0.031 Uiso 1 1 calc R U . . .
C9 C 0.14378(16) 0.5471(2) 0.41472(15) 0.0321(6) Uani 1 1 d . . . . .
H9A H 0.114452 0.553378 0.367382 0.048 Uiso 1 1 calc R U . . .
H9B H 0.142200 0.612631 0.440520 0.048 Uiso 1 1 calc R U . . .
H9C H 0.118588 0.493915 0.443453 0.048 Uiso 1 1 calc R U . . .
C10 C 0.27525(18) 0.6107(2) 0.37317(16) 0.0378(7) Uani 1 1 d . . . . .
H10A H 0.332022 0.593581 0.367844 0.057 Uiso 1 1 calc R U . . .
H10B H 0.271431 0.668581 0.406664 0.057 Uiso 1 1 calc R U . . .
H10C H 0.250181 0.629208 0.325647 0.057 Uiso 1 1 calc R U . . .
C11 C 0.31587(15) 0.55010(19) 0.55017(15) 0.0266(6) Uani 1 1 d . . . . .
H11 H 0.328414 0.511710 0.596359 0.032 Uiso 1 1 calc R U . . .
C12 C 0.24840(16) 0.6236(2) 0.56826(16) 0.0319(6) Uani 1 1 d . . . . .
H12A H 0.237249 0.670172 0.527257 0.048 Uiso 1 1 calc R U . . .
H12B H 0.264910 0.663317 0.611646 0.048 Uiso 1 1 calc R U . . .
H12C H 0.199722 0.584374 0.577490 0.048 Uiso 1 1 calc R U . . .
C13 C 0.39375(16) 0.6066(2) 0.53549(17) 0.0355(7) Uani 1 1 d . . . . .
H13A H 0.436724 0.556667 0.528600 0.053 Uiso 1 1 calc R U . . .
H13B H 0.408942 0.650870 0.576908 0.053 Uiso 1 1 calc R U . . .
H13C H 0.385582 0.648362 0.491536 0.053 Uiso 1 1 calc R U . . .
C14 C 0.50503(13) 0.15106(17) 0.40545(13) 0.0180(5) Uani 1 1 d . . . . .
C15 C 0.58106(14) 0.13512(18) 0.38150(15) 0.0232(5) Uani 1 1 d . . . . .
H15 H 0.590401 0.132717 0.331097 0.028 Uiso 1 1 calc R U . . .
C16 C 0.64381(15) 0.12265(19) 0.43393(15) 0.0265(6) Uani 1 1 d . . . . .
H16 H 0.697390 0.112980 0.419745 0.032 Uiso 1 1 calc R U . . .
C17 C 0.62749(15) 0.12446(19) 0.50689(15) 0.0258(6) Uani 1 1 d . . . . .
H17 H 0.670360 0.113388 0.542166 0.031 Uiso 1 1 calc R U . . .
C18 C 0.55088(14) 0.14184(18) 0.53018(14) 0.0211(5) Uani 1 1 d . . . . .
H18 H 0.541624 0.142374 0.580624 0.025 Uiso 1 1 calc R U . . .
C19 C 0.48737(13) 0.15857(17) 0.47904(13) 0.0177(5) Uani 1 1 d . . . . .
C20 C 0.36915(14) 0.14566(17) 0.55314(12) 0.0185(5) Uani 1 1 d . . . . .
H20A H 0.411410 0.115804 0.586597 0.022 Uiso 1 1 calc R U . . .
H20B H 0.332659 0.089195 0.537087 0.022 Uiso 1 1 calc R U . . .
C21 C 0.39091(15) 0.2962(2) 0.66754(14) 0.0272(6) Uani 1 1 d . . . . .
H21 H 0.416807 0.238037 0.695271 0.033 Uiso 1 1 calc R U . . .
C22 C 0.35504(16) 0.3669(2) 0.72407(14) 0.0308(6) Uani 1 1 d . . . . .
H22A H 0.317572 0.415168 0.699491 0.046 Uiso 1 1 calc R U . . .
H22B H 0.398446 0.404970 0.750031 0.046 Uiso 1 1 calc R U . . .
H22C H 0.326193 0.325680 0.758763 0.046 Uiso 1 1 calc R U . . .
C23 C 0.45748(16) 0.3505(2) 0.63031(15) 0.0324(7) Uani 1 1 d . . . . .
H23A H 0.477061 0.306581 0.591864 0.049 Uiso 1 1 calc R U . . .
H23B H 0.501812 0.365453 0.665899 0.049 Uiso 1 1 calc R U . . .
H23C H 0.436810 0.414679 0.608987 0.049 Uiso 1 1 calc R U . . .
C24 C 0.26663(15) 0.14310(19) 0.66976(13) 0.0232(5) Uani 1 1 d . . . . .
H24 H 0.242145 0.088470 0.637597 0.028 Uiso 1 1 calc R U . . .
C25 C 0.19682(15) 0.1852(2) 0.71142(14) 0.0299(6) Uani 1 1 d . . . . .
H25A H 0.157447 0.217730 0.677291 0.045 Uiso 1 1 calc R U . . .
H25B H 0.217279 0.235972 0.747001 0.045 Uiso 1 1 calc R U . . .
H25C H 0.170957 0.129082 0.736687 0.045 Uiso 1 1 calc R U . . .
C26 C 0.32623(16) 0.0865(2) 0.72215(15) 0.0320(6) Uani 1 1 d . . . . .
H26A H 0.370823 0.059587 0.695095 0.048 Uiso 1 1 calc R U . . .
H26B H 0.298575 0.029694 0.745110 0.048 Uiso 1 1 calc R U . . .
H26C H 0.347316 0.134031 0.759663 0.048 Uiso 1 1 calc R U . . .
C27 C 0.39176(14) 0.06585(18) 0.33550(13) 0.0196(5) Uani 1 1 d . . . . .
C28 C 0.42623(16) -0.0134(2) 0.29926(13) 0.0249(6) Uani 1 1 d . . . . .
H28 H 0.481831 -0.012297 0.289791 0.030 Uiso 1 1 calc R U . . .
C29 C 0.37755(16) -0.0954(2) 0.27676(14) 0.0285(6) Uani 1 1 d . . . . .
H29 H 0.399956 -0.152488 0.252986 0.034 Uiso 1 1 calc R U . . .
C30 C 0.29635(16) -0.0932(2) 0.28930(14) 0.0286(6) Uani 1 1 d . . . . .
H30 H 0.263060 -0.148275 0.272412 0.034 Uiso 1 1 calc R U . . .
C31 C 0.26209(15) -0.01241(19) 0.32597(13) 0.0240(6) Uani 1 1 d . . . . .
H31 H 0.206038 -0.012351 0.333635 0.029 Uiso 1 1 calc R U . . .
C32 C 0.31034(14) 0.06818(18) 0.35134(12) 0.0188(5) Uani 1 1 d . . . . .
C33 C 0.21129(13) 0.20053(19) 0.37767(13) 0.0207(5) Uani 1 1 d . . . . .
H33A H 0.178525 0.155377 0.344616 0.025 Uiso 1 1 calc R U . . .
H33B H 0.218724 0.266226 0.352031 0.025 Uiso 1 1 calc R U . . .
C34 C 0.11258(14) 0.09488(19) 0.47699(13) 0.0205(5) Uani 1 1 d . . . . .
H34 H 0.080199 0.073439 0.432276 0.025 Uiso 1 1 calc R U . . .
C35 C 0.05577(16) 0.0996(2) 0.53924(14) 0.0305(6) Uani 1 1 d . . . . .
H35A H 0.007812 0.139370 0.524033 0.046 Uiso 1 1 calc R U . . .
H35B H 0.083243 0.132465 0.581470 0.046 Uiso 1 1 calc R U . . .
H35C H 0.039749 0.030007 0.552234 0.046 Uiso 1 1 calc R U . . .
C36 C 0.17548(14) 0.01176(19) 0.49396(14) 0.0235(5) Uani 1 1 d . . . . .
H36A H 0.149634 -0.055689 0.491022 0.035 Uiso 1 1 calc R U . . .
H36B H 0.199661 0.022195 0.543071 0.035 Uiso 1 1 calc R U . . .
H36C H 0.217480 0.015454 0.458680 0.035 Uiso 1 1 calc R U . . .
C37 C 0.06479(14) 0.2882(2) 0.41084(14) 0.0244(6) Uani 1 1 d . . . . .
H37 H 0.087845 0.345170 0.382197 0.029 Uiso 1 1 calc R U . . .
C38 C 0.00665(15) 0.3402(2) 0.46097(15) 0.0318(6) Uani 1 1 d . . . . .
H38A H -0.027506 0.388589 0.432802 0.048 Uiso 1 1 calc R U . . .
H38B H 0.037415 0.377021 0.499568 0.048 Uiso 1 1 calc R U . . .
H38C H -0.027187 0.288173 0.482646 0.048 Uiso 1 1 calc R U . . .
C39 C 0.01589(16) 0.2235(2) 0.35502(15) 0.0313(6) Uani 1 1 d . . . . .
H39A H -0.022112 0.267582 0.327118 0.047 Uiso 1 1 calc R U . . .
H39B H -0.013902 0.170713 0.380231 0.047 Uiso 1 1 calc R U . . .
H39C H 0.052395 0.190800 0.321961 0.047 Uiso 1 1 calc R U . . .
B1 B 0.36568(16) 0.2123(2) 0.41645(15) 0.0177(6) Uani 1 1 d . . . . .

loop_
_atom_site_aniso_label
_atom_site_aniso_U_11
_atom_site_aniso_U_22
_atom_site_aniso_U_33
_atom_site_aniso_U_23
_atom_site_aniso_U_13
_atom_site_aniso_U_12
Ni1 0.01611(15) 0.01673(15) 0.01920(16) -0.00102(13) -0.00134(12) -0.00124(12)
P1 0.0174(3) 0.0155(3) 0.0227(3) 0.0003(2) -0.0014(3) -0.0005(2)
P2 0.0167(3) 0.0185(3) 0.0184(3) -0.0012(3) -0.0019(2) -0.0012(2)
P3 0.0140(3) 0.0199(3) 0.0206(3) -0.0026(3) -0.0010(2) -0.0016(2)
N1 0.0156(9) 0.0201(11) 0.0178(10) 0.0010(8) 0.0004(8) -0.0008(8)
N2 0.0183(10) 0.0190(10) 0.0193(10) 0.0022(9) 0.0027(8) -0.0011(8)
N3 0.0164(9) 0.0165(10) 0.0180(10) 0.0019(8) 0.0011(8) -0.0008(8)
N4 0.0146(9) 0.0203(11) 0.0177(10) -0.0016(8) -0.0009(8) -0.0003(8)
N5 0.0234(11) 0.0172(11) 0.0271(12) 0.0012(9) -0.0027(10) -0.0028(9)
N6 0.0307(12) 0.0294(13) 0.0327(13) -0.0041(10) 0.0080(11) 0.0004(10)
C1 0.0170(11) 0.0271(14) 0.0220(13) 0.0084(11) 0.0017(10) -0.0004(10)
C2 0.0246(13) 0.0355(16) 0.0252(14) 0.0030(12) 0.0067(11) 0.0028(12)
C3 0.0291(15) 0.052(2) 0.0275(15) 0.0126(14) 0.0097(12) 0.0048(14)
C4 0.0262(14) 0.0440(18) 0.0358(17) 0.0219(14) 0.0065(13) 0.0006(13)
C5 0.0229(13) 0.0303(15) 0.0330(16) 0.0131(12) 0.0030(12) 0.0013(11)
C6 0.0138(11) 0.0250(13) 0.0229(13) 0.0070(11) 0.0006(10) 0.0000(10)
C7 0.0192(12) 0.0154(12) 0.0282(14) 0.0029(10) -0.0004(10) -0.0014(9)
C8 0.0289(14) 0.0230(14) 0.0260(14) 0.0034(11) -0.0027(11) 0.0041(11)
C9 0.0304(15) 0.0292(15) 0.0358(16) 0.0027(12) -0.0082(12) 0.0066(12)
C10 0.0481(18) 0.0261(16) 0.0401(18) 0.0126(13) 0.0109(15) 0.0100(13)
C11 0.0253(13) 0.0213(13) 0.0328(15) -0.0039(11) -0.0026(11) -0.0035(11)
C12 0.0339(15) 0.0243(15) 0.0378(17) -0.0085(12) 0.0045(13) -0.0033(12)
C13 0.0274(14) 0.0228(15) 0.056(2) -0.0075(13) -0.0001(14) -0.0069(11)
C14 0.0165(11) 0.0141(12) 0.0235(13) 0.0010(9) 0.0002(10) 0.0000(9)
C15 0.0222(12) 0.0165(12) 0.0309(15) 0.0005(11) 0.0027(11) 0.0001(10)
C16 0.0173(12) 0.0199(13) 0.0424(17) 0.0006(12) 0.0025(11) 0.0032(10)
C17 0.0213(13) 0.0192(13) 0.0361(16) 0.0006(11) -0.0064(11) 0.0016(10)
C18 0.0228(12) 0.0172(12) 0.0226(13) 0.0009(10) -0.0054(10) -0.0005(10)
C19 0.0173(11) 0.0108(11) 0.0249(13) 0.0010(9) 0.0001(10) -0.0020(9)
C20 0.0202(12) 0.0162(12) 0.0189(13) 0.0008(9) 0.0002(10) -0.0005(9)
C21 0.0234(13) 0.0296(15) 0.0281(15) -0.0060(11) -0.0026(11) -0.0026(11)
C22 0.0306(14) 0.0339(16) 0.0272(15) -0.0128(12) -0.0039(12) 0.0000(12)
C23 0.0274(14) 0.0325(16) 0.0365(16) -0.0044(13) -0.0062(12) -0.0056(12)
C24 0.0255(13) 0.0253(14) 0.0190(13) 0.0024(10) 0.0011(11) 0.0017(10)
C25 0.0279(14) 0.0352(16) 0.0269(14) 0.0046(12) 0.0040(11) 0.0035(12)
C26 0.0338(15) 0.0344(16) 0.0282(15) 0.0117(12) 0.0046(12) 0.0073(12)
C27 0.0213(12) 0.0221(13) 0.0153(12) 0.0009(10) -0.0010(10) -0.0023(10)
C28 0.0261(13) 0.0288(14) 0.0200(13) -0.0015(11) 0.0026(11) 0.0032(11)
C29 0.0372(15) 0.0271(15) 0.0209(14) -0.0060(11) -0.0001(12) 0.0040(12)
C30 0.0360(15) 0.0264(14) 0.0229(14) -0.0055(11) -0.0039(12) -0.0063(12)
C31 0.0235(13) 0.0261(14) 0.0221(13) -0.0018(11) -0.0007(11) -0.0044(11)
C32 0.0205(12) 0.0219(13) 0.0142(12) 0.0011(10) 0.0010(10) 0.0001(10)
C33 0.0165(11) 0.0250(14) 0.0201(13) 0.0003(10) -0.0027(10) -0.0032(9)
C34 0.0184(12) 0.0248(14) 0.0185(13) -0.0054(10) 0.0021(10) -0.0058(10)
C35 0.0266(14) 0.0341(16) 0.0313(15) -0.0061(12) 0.0063(12) -0.0061(12)
C36 0.0238(13) 0.0213(13) 0.0255(14) 0.0007(11) 0.0022(11) -0.0039(10)
C37 0.0196(12) 0.0258(14) 0.0271(14) -0.0030(11) -0.0041(11) 0.0012(10)
C38 0.0190(12) 0.0392(17) 0.0369(16) -0.0026(13) -0.0015(11) 0.0075(12)
C39 0.0250(13) 0.0360(16) 0.0319(15) -0.0033(13) -0.0092(12) -0.0017(12)
B1 0.0165(12) 0.0196(14) 0.0171(14) -0.0003(11) 0.0022(11) -0.0025(10)

loop_
_atom_type_symbol
_atom_type_description
_atom_type_scat_dispersion_real
_atom_type_scat_dispersion_imag
_atom_type_scat_source
C C 0.0033 0.0016 'International Tables Vol C Tables 4.2.6.8 and 6.1.1.4'
H H 0.0000 0.0000 'International Tables Vol C Tables 4.2.6.8 and 6.1.1.4'
B B 0.0013 0.0007 'International Tables Vol C Tables 4.2.6.8 and 6.1.1.4'
N N 0.0061 0.0033 'International Tables Vol C Tables 4.2.6.8 and 6.1.1.4'
Ni Ni 0.3393 1.1124 'International Tables Vol C Tables 4.2.6.8 and 6.1.1.4'
P P 0.1023 0.0942 'International Tables Vol C Tables 4.2.6.8 and 6.1.1.4'

loop_
_geom_angle_atom_site_label_1
_geom_angle_atom_site_label_2
_geom_angle_atom_site_label_3
_geom_angle
_geom_angle_site_symmetry_1
_geom_angle_site_symmetry_3
_geom_angle_publ_flag
N5 Ni1 P3 111.56(7) . . ?
N5 Ni1 P2 108.66(7) . . ?
P3 Ni1 P2 111.51(3) . . ?
N5 Ni1 P1 107.45(7) . . ?
P3 Ni1 P1 109.57(3) . . ?
P2 Ni1 P1 107.93(3) . . ?
C7 P1 C8 100.14(12) . . ?
C7 P1 C11 101.23(11) . . ?
C8 P1 C11 106.99(12) . . ?
C7 P1 Ni1 113.91(8) . . ?
C8 P1 Ni1 122.10(9) . . ?
C11 P1 Ni1 110.15(9) . . ?
C20 P2 C21 101.37(11) . . ?
C20 P2 C24 97.10(11) . . ?
C21 P2 C24 99.81(12) . . ?
C20 P2 Ni1 114.62(8) . . ?
C21 P2 Ni1 125.67(9) . . ?
C24 P2 Ni1 113.69(8) . . ?
C33 P3 C34 100.65(11) . . ?
C33 P3 C37 96.39(11) . . ?
C34 P3 C37 100.83(11) . . ?
C33 P3 Ni1 113.62(8) . . ?
C34 P3 Ni1 126.28(8) . . ?
C37 P3 Ni1 114.24(8) . . ?
C1 N1 C14 115.04(18) . . ?
C1 N1 C27 114.07(18) . . ?
C14 N1 C27 115.97(18) . . ?
C1 N1 B1 102.80(18) . . ?
C14 N1 B1 103.04(17) . . ?
C27 N1 B1 103.43(17) . . ?
C6 N2 C7 119.6(2) . . ?
C6 N2 B1 109.28(19) . . ?
C7 N2 B1 123.87(19) . . ?
C19 N3 C20 119.42(19) . . ?
C19 N3 B1 109.24(19) . . ?
C20 N3 B1 126.16(18) . . ?
C32 N4 C33 119.08(18) . . ?
C32 N4 B1 110.06(18) . . ?
C33 N4 B1 124.03(19) . . ?
N6 N5 Ni1 179.4(2) . . ?
C2 C1 C6 124.0(2) . . ?
C2 C1 N1 125.7(2) . . ?
C6 C1 N1 110.3(2) . . ?
C1 C2 C3 117.9(3) . . ?
C1 C2 H2 121.1 . . ?
C3 C2 H2 121.1 . . ?
C4 C3 C2 119.5(3) . . ?
C4 C3 H3 120.2 . . ?
C2 C3 H3 120.2 . . ?
C3 C4 C5 122.3(3) . . ?
C3 C4 H4 118.8 . . ?
C5 C4 H4 118.8 . . ?
C6 C5 C4 118.9(3) . . ?
C6 C5 H5 120.5 . . ?
C4 C5 H5 120.5 . . ?
N2 C6 C5 129.4(2) . . ?
N2 C6 C1 113.4(2) . . ?
C5 C6 C1 117.2(2) . . ?
N2 C7 P1 114.10(16) . . ?
N2 C7 H7A 108.7 . . ?
P1 C7 H7A 108.7 . . ?
N2 C7 H7B 108.7 . . ?
P1 C7 H7B 108.7 . . ?
H7A C7 H7B 107.6 . . ?
C10 C8 C9 108.9(2) . . ?
C10 C8 P1 118.15(19) . . ?
C9 C8 P1 112.73(19) . . ?
C10 C8 H8 105.3 . . ?
C9 C8 H8 105.3 . . ?
P1 C8 H8 105.3 . . ?
C8 C9 H9A 109.5 . . ?
C8 C9 H9B 109.5 . . ?
H9A C9 H9B 109.5 . . ?
C8 C9 H9C 109.5 . . ?
H9A C9 H9C 109.5 . . ?
H9B C9 H9C 109.5 . . ?
C8 C10 H10A 109.5 . . ?
C8 C10 H10B 109.5 . . ?
H10A C10 H10B 109.5 . . ?
C8 C10 H10C 109.5 . . ?
H10A C10 H10C 109.5 . . ?
H10B C10 H10C 109.5 . . ?
C12 C11 C13 112.1(2) . . ?
C12 C11 P1 111.79(17) . . ?
C13 C11 P1 117.74(19) . . ?
C12 C11 H11 104.6 . . ?
C13 C11 H11 104.6 . . ?
P1 C11 H11 104.6 . . ?
C11 C12 H12A 109.5 . . ?
C11 C12 H12B 109.5 . . ?
H12A C12 H12B 109.5 . . ?
C11 C12 H12C 109.5 . . ?
H12A C12 H12C 109.5 . . ?
H12B C12 H12C 109.5 . . ?
C11 C13 H13A 109.5 . . ?
C11 C13 H13B 109.5 . . ?
H13A C13 H13B 109.5 . . ?
C11 C13 H13C 109.5 . . ?
H13A C13 H13C 109.5 . . ?
H13B C13 H13C 109.5 . . ?
C15 C14 C19 124.2(2) . . ?
C15 C14 N1 126.0(2) . . ?
C19 C14 N1 109.82(19) . . ?
C14 C15 C16 117.5(2) . . ?
C14 C15 H15 121.2 . . ?
C16 C15 H15 121.2 . . ?
C17 C16 C15 119.5(2) . . ?
C17 C16 H16 120.2 . . ?
C15 C16 H16 120.2 . . ?
C18 C17 C16 122.3(2) . . ?
C18 C17 H17 118.9 . . ?
C16 C17 H17 118.9 . . ?
C17 C18 C19 119.5(2) . . ?
C17 C18 H18 120.2 . . ?
C19 C18 H18 120.2 . . ?
N3 C19 C18 129.5(2) . . ?
N3 C19 C14 113.6(2) . . ?
C18 C19 C14 116.8(2) . . ?
N3 C20 P2 117.18(16) . . ?
N3 C20 H20A 108.0 . . ?
P2 C20 H20A 108.0 . . ?
N3 C20 H20B 108.0 . . ?
P2 C20 H20B 108.0 . . ?
H20A C20 H20B 107.2 . . ?
C23 C21 C22 110.3(2) . . ?
C23 C21 P2 115.55(19) . . ?
C22 C21 P2 111.23(17) . . ?
C23 C21 H21 106.4 . . ?
C22 C21 H21 106.4 . . ?
P2 C21 H21 106.4 . . ?
C21 C22 H22A 109.5 . . ?
C21 C22 H22B 109.5 . . ?
H22A C22 H22B 109.5 . . ?
C21 C22 H22C 109.5 . . ?
H22A C22 H22C 109.5 . . ?
H22B C22 H22C 109.5 . . ?
C21 C23 H23A 109.5 . . ?
C21 C23 H23B 109.5 . . ?
H23A C23 H23B 109.5 . . ?
C21 C23 H23C 109.5 . . ?
H23A C23 H23C 109.5 . . ?
H23B C23 H23C 109.5 . . ?
C25 C24 C26 109.9(2) . . ?
C25 C24 P2 113.74(18) . . ?
C26 C24 P2 117.08(18) . . ?
C25 C24 H24 105.0 . . ?
C26 C24 H24 105.0 . . ?
P2 C24 H24 105.0 . . ?
C24 C25 H25A 109.5 . . ?
C24 C25 H25B 109.5 . . ?
H25A C25 H25B 109.5 . . ?
C24 C25 H25C 109.5 . . ?
H25A C25 H25C 109.5 . . ?
H25B C25 H25C 109.5 . . ?
C24 C26 H26A 109.5 . . ?
C24 C26 H26B 109.5 . . ?
H26A C26 H26B 109.5 . . ?
C24 C26 H26C 109.5 . . ?
H26A C26 H26C 109.5 . . ?
H26B C26 H26C 109.5 . . ?
C28 C27 C32 123.4(2) . . ?
C28 C27 N1 126.8(2) . . ?
C32 C27 N1 109.7(2) . . ?
C27 C28 C29 118.3(2) . . ?
C27 C28 H28 120.9 . . ?
C29 C28 H28 120.9 . . ?
C30 C29 C28 119.4(2) . . ?
C30 C29 H29 120.3 . . ?
C28 C29 H29 120.3 . . ?
C29 C30 C31 121.8(2) . . ?
C29 C30 H30 119.1 . . ?
C31 C30 H30 119.1 . . ?
C32 C31 C30 119.6(2) . . ?
C32 C31 H31 120.2 . . ?
C30 C31 H31 120.2 . . ?
N4 C32 C31 129.3(2) . . ?
N4 C32 C27 113.2(2) . . ?
C31 C32 C27 117.5(2) . . ?
N4 C33 P3 115.12(16) . . ?
N4 C33 H33A 108.5 . . ?
P3 C33 H33A 108.5 . . ?
N4 C33 H33B 108.5 . . ?
P3 C33 H33B 108.5 . . ?
H33A C33 H33B 107.5 . . ?
C35 C34 C36 108.6(2) . . ?
C35 C34 P3 109.76(17) . . ?
C36 C34 P3 115.32(16) . . ?
C35 C34 H34 107.6 . . ?
C36 C34 H34 107.6 . . ?
P3 C34 H34 107.6 . . ?
C34 C35 H35A 109.5 . . ?
C34 C35 H35B 109.5 . . ?
H35A C35 H35B 109.5 . . ?
C34 C35 H35C 109.5 . . ?
H35A C35 H35C 109.5 . . ?
H35B C35 H35C 109.5 . . ?
C34 C36 H36A 109.5 . . ?
C34 C36 H36B 109.5 . . ?
H36A C36 H36B 109.5 . . ?
C34 C36 H36C 109.5 . . ?
H36A C36 H36C 109.5 . . ?
H36B C36 H36C 109.5 . . ?
C38 C37 C39 108.7(2) . . ?
C38 C37 P3 114.22(18) . . ?
C39 C37 P3 117.42(18) . . ?
C38 C37 H37 105.1 . . ?
C39 C37 H37 105.1 . . ?
P3 C37 H37 105.1 . . ?
C37 C38 H38A 109.5 . . ?
C37 C38 H38B 109.5 . . ?
H38A C38 H38B 109.5 . . ?
C37 C38 H38C 109.5 . . ?
H38A C38 H38C 109.5 . . ?
H38B C38 H38C 109.5 . . ?
C37 C39 H39A 109.5 . . ?
C37 C39 H39B 109.5 . . ?
H39A C39 H39B 109.5 . . ?
C37 C39 H39C 109.5 . . ?
H39A C39 H39C 109.5 . . ?
H39B C39 H39C 109.5 . . ?
N4 B1 N2 115.9(2) . . ?
N4 B1 N3 118.5(2) . . ?
N2 B1 N3 116.8(2) . . ?
N4 B1 N1 99.44(18) . . ?
N2 B1 N1 100.21(18) . . ?
N3 B1 N1 100.24(18) . . ?

loop_
_geom_bond_atom_site_label_1
_geom_bond_atom_site_label_2
_geom_bond_distance
_geom_bond_site_symmetry_2
_geom_bond_publ_flag
Ni1 N5 1.821(2) . ?
Ni1 P3 2.1993(7) . ?
Ni1 P2 2.2042(7) . ?
Ni1 P1 2.2163(7) . ?
P1 C7 1.855(2) . ?
P1 C8 1.867(2) . ?
P1 C11 1.875(3) . ?
P2 C20 1.864(2) . ?
P2 C21 1.872(2) . ?
P2 C24 1.888(3) . ?
P3 C33 1.859(2) . ?
P3 C34 1.875(2) . ?
P3 C37 1.882(2) . ?
N1 C1 1.463(3) . ?
N1 C14 1.467(3) . ?
N1 C27 1.467(3) . ?
N1 B1 1.683(3) . ?
N2 C6 1.391(3) . ?
N2 C7 1.462(3) . ?
N2 B1 1.527(3) . ?
N3 C19 1.390(3) . ?
N3 C20 1.456(3) . ?
N3 B1 1.529(3) . ?
N4 C32 1.389(3) . ?
N4 C33 1.456(3) . ?
N4 B1 1.525(3) . ?
N5 N6 1.116(3) . ?
C1 C2 1.373(3) . ?
C1 C6 1.398(3) . ?
C2 C3 1.382(4) . ?
C2 H2 0.9500 . ?
C3 C4 1.381(4) . ?
C3 H3 0.9500 . ?
C4 C5 1.391(4) . ?
C4 H4 0.9500 . ?
C5 C6 1.393(3) . ?
C5 H5 0.9500 . ?
C7 H7A 0.9900 . ?
C7 H7B 0.9900 . ?
C8 C10 1.534(4) . ?
C8 C9 1.534(4) . ?
C8 H8 1.0000 . ?
C9 H9A 0.9800 . ?
C9 H9B 0.9800 . ?
C9 H9C 0.9800 . ?
C10 H10A 0.9800 . ?
C10 H10B 0.9800 . ?
C10 H10C 0.9800 . ?
C11 C12 1.526(4) . ?
C11 C13 1.526(3) . ?
C11 H11 1.0000 . ?
C12 H12A 0.9800 . ?
C12 H12B 0.9800 . ?
C12 H12C 0.9800 . ?
C13 H13A 0.9800 . ?
C13 H13B 0.9800 . ?
C13 H13C 0.9800 . ?
C14 C15 1.377(3) . ?
C14 C19 1.406(3) . ?
C15 C16 1.394(3) . ?
C15 H15 0.9500 . ?
C16 C17 1.385(4) . ?
C16 H16 0.9500 . ?
C17 C18 1.384(3) . ?
C17 H17 0.9500 . ?
C18 C19 1.395(3) . ?
C18 H18 0.9500 . ?
C20 H20A 0.9900 . ?
C20 H20B 0.9900 . ?
C21 C23 1.509(4) . ?
C21 C22 1.535(4) . ?
C21 H21 1.0000 . ?
C22 H22A 0.9800 . ?
C22 H22B 0.9800 . ?
C22 H22C 0.9800 . ?
C23 H23A 0.9800 . ?
C23 H23B 0.9800 . ?
C23 H23C 0.9800 . ?
C24 C25 1.527(3) . ?
C24 C26 1.536(3) . ?
C24 H24 1.0000 . ?
C25 H25A 0.9800 . ?
C25 H25B 0.9800 . ?
C25 H25C 0.9800 . ?
C26 H26A 0.9800 . ?
C26 H26B 0.9800 . ?
C26 H26C 0.9800 . ?
C27 C28 1.373(3) . ?
C27 C32 1.400(3) . ?
C28 C29 1.392(4) . ?
C28 H28 0.9500 . ?
C29 C30 1.382(4) . ?
C29 H29 0.9500 . ?
C30 C31 1.390(4) . ?
C30 H30 0.9500 . ?
C31 C32 1.389(3) . ?
C31 H31 0.9500 . ?
C33 H33A 0.9900 . ?
C33 H33B 0.9900 . ?
C34 C35 1.525(3) . ?
C34 C36 1.528(3) . ?
C34 H34 1.0000 . ?
C35 H35A 0.9800 . ?
C35 H35B 0.9800 . ?
C35 H35C 0.9800 . ?
C36 H36A 0.9800 . ?
C36 H36B 0.9800 . ?
C36 H36C 0.9800 . ?
C37 C38 1.530(3) . ?
C37 C39 1.531(3) . ?
C37 H37 1.0000 . ?
C38 H38A 0.9800 . ?
C38 H38B 0.9800 . ?
C38 H38C 0.9800 . ?
C39 H39A 0.9800 . ?
C39 H39B 0.9800 . ?
C39 H39C 0.9800 . ?

loop_
_geom_torsion_atom_site_label_1
_geom_torsion_atom_site_label_2
_geom_torsion_atom_site_label_3
_geom_torsion_atom_site_label_4
_geom_torsion
_geom_torsion_site_symmetry_1
_geom_torsion_site_symmetry_2
_geom_torsion_site_symmetry_3
_geom_torsion_site_symmetry_4
_geom_torsion_publ_flag
C14 N1 C1 C2 83.8(3) . . . . ?
C27 N1 C1 C2 -53.7(3) . . . . ?
B1 N1 C1 C2 -165.0(2) . . . . ?
C14 N1 C1 C6 -94.7(2) . . . . ?
C27 N1 C1 C6 127.7(2) . . . . ?
B1 N1 C1 C6 16.5(2) . . . . ?
C6 C1 C2 C3 2.8(4) . . . . ?
N1 C1 C2 C3 -175.5(2) . . . . ?
C1 C2 C3 C4 1.4(4) . . . . ?
C2 C3 C4 C5 -3.6(4) . . . . ?
C3 C4 C5 C6 1.6(4) . . . . ?
C7 N2 C6 C5 -37.0(3) . . . . ?
B1 N2 C6 C5 171.6(2) . . . . ?
C7 N2 C6 C1 143.9(2) . . . . ?
B1 N2 C6 C1 -7.5(3) . . . . ?
C4 C5 C6 N2 -176.7(2) . . . . ?
C4 C5 C6 C1 2.5(4) . . . . ?
C2 C1 C6 N2 174.5(2) . . . . ?
N1 C1 C6 N2 -6.9(3) . . . . ?
C2 C1 C6 C5 -4.8(4) . . . . ?
N1 C1 C6 C5 173.8(2) . . . . ?
C6 N2 C7 P1 130.66(18) . . . . ?
B1 N2 C7 P1 -82.3(2) . . . . ?
C8 P1 C7 N2 -74.58(19) . . . . ?
C11 P1 C7 N2 175.65(17) . . . . ?
Ni1 P1 C7 N2 57.47(18) . . . . ?
C7 P1 C8 C10 -59.9(2) . . . . ?
C11 P1 C8 C10 45.3(2) . . . . ?
Ni1 P1 C8 C10 173.38(17) . . . . ?
C7 P1 C8 C9 171.62(19) . . . . ?
C11 P1 C8 C9 -83.2(2) . . . . ?
Ni1 P1 C8 C9 44.9(2) . . . . ?
C7 P1 C11 C12 157.93(19) . . . . ?
C8 P1 C11 C12 53.6(2) . . . . ?
Ni1 P1 C11 C12 -81.2(2) . . . . ?
C7 P1 C11 C13 26.1(2) . . . . ?
C8 P1 C11 C13 -78.3(2) . . . . ?
Ni1 P1 C11 C13 146.94(18) . . . . ?
C1 N1 C14 C15 -53.3(3) . . . . ?
C27 N1 C14 C15 83.4(3) . . . . ?
B1 N1 C14 C15 -164.3(2) . . . . ?
C1 N1 C14 C19 127.2(2) . . . . ?
C27 N1 C14 C19 -96.0(2) . . . . ?
B1 N1 C14 C19 16.2(2) . . . . ?
C19 C14 C15 C16 2.0(4) . . . . ?
N1 C14 C15 C16 -177.4(2) . . . . ?
C14 C15 C16 C17 1.4(4) . . . . ?
C15 C16 C17 C18 -2.3(4) . . . . ?
C16 C17 C18 C19 -0.2(4) . . . . ?
C20 N3 C19 C18 -33.6(3) . . . . ?
B1 N3 C19 C18 170.3(2) . . . . ?
C20 N3 C19 C14 148.1(2) . . . . ?
B1 N3 C19 C14 -8.0(3) . . . . ?
C17 C18 C19 N3 -174.9(2) . . . . ?
C17 C18 C19 C14 3.4(3) . . . . ?
C15 C14 C19 N3 174.1(2) . . . . ?
N1 C14 C19 N3 -6.4(3) . . . . ?
C15 C14 C19 C18 -4.4(3) . . . . ?
N1 C14 C19 C18 175.08(19) . . . . ?
C19 N3 C20 P2 134.03(18) . . . . ?
B1 N3 C20 P2 -74.2(3) . . . . ?
C21 P2 C20 N3 -85.19(18) . . . . ?
C24 P2 C20 N3 173.26(17) . . . . ?
Ni1 P2 C20 N3 53.09(18) . . . . ?
C20 P2 C21 C23 60.6(2) . . . . ?
C24 P2 C21 C23 160.0(2) . . . . ?
Ni1 P2 C21 C23 -71.2(2) . . . . ?
C20 P2 C21 C22 -172.65(19) . . . . ?
C24 P2 C21 C22 -73.3(2) . . . . ?
Ni1 P2 C21 C22 55.5(2) . . . . ?
C20 P2 C24 C25 -165.79(19) . . . . ?
C21 P2 C24 C25 91.3(2) . . . . ?
Ni1 P2 C24 C25 -44.9(2) . . . . ?
C20 P2 C24 C26 64.3(2) . . . . ?
C21 P2 C24 C26 -38.6(2) . . . . ?
Ni1 P2 C24 C26 -174.85(17) . . . . ?
C1 N1 C27 C28 82.2(3) . . . . ?
C14 N1 C27 C28 -55.0(3) . . . . ?
B1 N1 C27 C28 -167.0(2) . . . . ?
C1 N1 C27 C32 -94.3(2) . . . . ?
C14 N1 C27 C32 128.5(2) . . . . ?
B1 N1 C27 C32 16.5(2) . . . . ?
C32 C27 C28 C29 0.4(4) . . . . ?
N1 C27 C28 C29 -175.7(2) . . . . ?
C27 C28 C29 C30 2.1(4) . . . . ?
C28 C29 C30 C31 -2.1(4) . . . . ?
C29 C30 C31 C32 -0.4(4) . . . . ?
C33 N4 C32 C31 -36.4(4) . . . . ?
B1 N4 C32 C31 171.4(2) . . . . ?
C33 N4 C32 C27 144.0(2) . . . . ?
B1 N4 C32 C27 -8.2(3) . . . . ?
C30 C31 C32 N4 -176.8(2) . . . . ?
C30 C31 C32 C27 2.8(4) . . . . ?
C28 C27 C32 N4 176.8(2) . . . . ?
N1 C27 C32 N4 -6.5(3) . . . . ?
C28 C27 C32 C31 -2.8(4) . . . . ?
N1 C27 C32 C31 173.8(2) . . . . ?
C32 N4 C33 P3 131.12(19) . . . . ?
B1 N4 C33 P3 -80.8(2) . . . . ?
C34 P3 C33 N4 -79.73(18) . . . . ?
C37 P3 C33 N4 177.94(17) . . . . ?
Ni1 P3 C33 N4 57.95(19) . . . . ?
C33 P3 C34 C35 -174.63(17) . . . . ?
C37 P3 C34 C35 -75.93(19) . . . . ?
Ni1 P3 C34 C35 55.3(2) . . . . ?
C33 P3 C34 C36 62.33(19) . . . . ?
C37 P3 C34 C36 161.04(18) . . . . ?
Ni1 P3 C34 C36 -67.7(2) . . . . ?
C33 P3 C37 C38 -169.4(2) . . . . ?
C34 P3 C37 C38 88.4(2) . . . . ?
Ni1 P3 C37 C38 -49.9(2) . . . . ?
C33 P3 C37 C39 61.6(2) . . . . ?
C34 P3 C37 C39 -40.5(2) . . . . ?
Ni1 P3 C37 C39 -178.85(17) . . . . ?
C32 N4 B1 N2 123.1(2) . . . . ?
C33 N4 B1 N2 -27.5(3) . . . . ?
C32 N4 B1 N3 -90.3(2) . . . . ?
C33 N4 B1 N3 119.1(2) . . . . ?
C32 N4 B1 N1 16.8(2) . . . . ?
C33 N4 B1 N1 -133.7(2) . . . . ?
C6 N2 B1 N4 -89.5(2) . . . . ?
C7 N2 B1 N4 120.6(2) . . . . ?
C6 N2 B1 N3 123.4(2) . . . . ?
C7 N2 B1 N3 -26.6(3) . . . . ?
C6 N2 B1 N1 16.3(2) . . . . ?
C7 N2 B1 N1 -133.6(2) . . . . ?
C19 N3 B1 N4 123.3(2) . . . . ?
C20 N3 B1 N4 -30.8(3) . . . . ?
C19 N3 B1 N2 -90.5(2) . . . . ?
C20 N3 B1 N2 115.4(2) . . . . ?
C19 N3 B1 N1 16.5(2) . . . . ?
C20 N3 B1 N1 -137.6(2) . . . . ?
C1 N1 B1 N4 99.34(19) . . . . ?
C14 N1 B1 N4 -140.78(18) . . . . ?
C27 N1 B1 N4 -19.6(2) . . . . ?
C1 N1 B1 N2 -19.3(2) . . . . ?
C14 N1 B1 N2 100.58(19) . . . . ?
C27 N1 B1 N2 -138.26(18) . . . . ?
C1 N1 B1 N3 -139.20(18) . . . . ?
C14 N1 B1 N3 -19.3(2) . . . . ?
C27 N1 B1 N3 101.84(19) . . . . ?
